data_4083196
loop_
_publ_author_name
'Wang, Zhe'
'Ng, Sin Wee Benny'
'Jiang, Lu'
'Leong, Wen Jin'
'Zhao, Jin'
'Hor, T. S. Andy'

_publ_section_title
;
 Cyclopentadienyl Molybdenum(II) N,C-Chelating Benzothiazole-Carbene
 Complexes: Synthesis, Structure, and Application in Cyclooctene
 Epoxidation Catalysis
;
_journal_issue 10
_journal_name_full Organometallics
_journal_page_first 2457
_journal_paper_doi 10.1021/om401128z
_journal_volume 33
_journal_year 2014
_chemical_formula_sum 'C34 H26 Ag2 Cl2 N6 S2'
_chemical_formula_weight 869.37
_chemical_name_systematic
; 
 ? 
;
_space_group_IT_number 2
_symmetry_cell_setting triclinic
_symmetry_space_group_name_Hall '-P 1'
_symmetry_space_group_name_H-M 'P -1'
_atom_sites_solution_hydrogens geom
_atom_sites_solution_primary direct
_atom_sites_solution_secondary difmap
_audit_creation_method SHELXL-97
_cell_angle_alpha 107.138(3)
_cell_angle_beta 102.186(3)
_cell_angle_gamma 107.444(3)
_cell_formula_units_Z 1
_cell_length_a 9.3758(15)
_cell_length_b 9.5645(15)
_cell_length_c 10.1551(16)
_cell_measurement_reflns_used 996
_cell_measurement_temperature 100(2)
_cell_measurement_theta_max 27.48
_cell_measurement_theta_min 3.56
_cell_volume 784.1(2)
_computing_cell_refinement 'Bruker SMART'
_computing_data_collection 'Bruker SMART'
_computing_data_reduction 'Bruker SAINT'
_computing_molecular_graphics 'Bruker SHELXTL'
_computing_publication_material 'Bruker SHELXTL'
_computing_structure_refinement 'SHELXL-97 (Sheldrick, 1997)'
_computing_structure_solution 'SHELXS-97 (Sheldrick, 1990)'
_diffrn_ambient_temperature 100(2)
_diffrn_measured_fraction_theta_full 0.998
_diffrn_measured_fraction_theta_max 0.998
_diffrn_measurement_device_type 'CCD area detector'
_diffrn_measurement_method 'phi and omega scans'
_diffrn_radiation_monochromator graphite
_diffrn_radiation_source 'fine-focus sealed tube'
_diffrn_radiation_type MoK\a
_diffrn_radiation_wavelength 0.71073
_diffrn_reflns_av_R_equivalents 0.0222
_diffrn_reflns_av_sigmaI/netI 0.0240
_diffrn_reflns_limit_h_max 12
_diffrn_reflns_limit_h_min -12
_diffrn_reflns_limit_k_max 12
_diffrn_reflns_limit_k_min -12
_diffrn_reflns_limit_l_max 13
_diffrn_reflns_limit_l_min -13
_diffrn_reflns_number 10251
_diffrn_reflns_theta_full 27.50
_diffrn_reflns_theta_max 27.50
_diffrn_reflns_theta_min 2.22
_exptl_absorpt_coefficient_mu 1.590
_exptl_absorpt_correction_T_max 0.7416
_exptl_absorpt_correction_T_min 0.4489
_exptl_absorpt_correction_type multi-scan
_exptl_absorpt_process_details 'Sadabs, (Sheldrick 2001)'
_exptl_crystal_colour Yellow
_exptl_crystal_density_diffrn 1.841
_exptl_crystal_density_meas ?
_exptl_crystal_density_method 'not measured'
_exptl_crystal_description Block
_exptl_crystal_F_000 432
_exptl_crystal_size_max 0.60
_exptl_crystal_size_mid 0.40
_exptl_crystal_size_min 0.20
_refine_diff_density_max 2.438
_refine_diff_density_min -0.625
_refine_diff_density_rms 0.097
_refine_ls_extinction_method none
_refine_ls_goodness_of_fit_ref 1.069
_refine_ls_hydrogen_treatment constr
_refine_ls_matrix_type full
_refine_ls_number_parameters 208
_refine_ls_number_reflns 3602
_refine_ls_number_restraints 0
_refine_ls_restrained_S_all 1.069
_refine_ls_R_factor_all 0.0303
_refine_ls_R_factor_gt 0.0294
_refine_ls_shift/su_max 0.001
_refine_ls_shift/su_mean 0.000
_refine_ls_structure_factor_coef Fsqd
_refine_ls_weighting_details 'calc w=1/[\s^2^(Fo^2^)+(0.0282P)^2^+1.5754P] where P=(Fo^2^+2Fc^2^)/3'
_refine_ls_weighting_scheme calc
_refine_ls_wR_factor_gt 0.0721
_refine_ls_wR_factor_ref 0.0727
_reflns_number_gt 3485
_reflns_number_total 3602
_reflns_threshold_expression >2sigma(I)
_cod_data_source_file om401128z_si_001.cif
_cod_data_source_block b610
_cod_depositor_comments
;
The following automatic conversions were performed:

'_symmetry_cell_setting' value 'Triclinic' changed to 'triclinic'
according to
/usr/data/users/saulius/crontab/automatic-downloads/rss-feeds/ACS/lib/dictionaries/cif_core.dic
dictionary named 'cif_core.dic' version 2.4.2 from
2011-04-26.

'_exptl_absorpt_correction_type' value 'Multi-scan'
changed to 'multi-scan' according to
/usr/data/users/saulius/crontab/automatic-downloads/rss-feeds/ACS/lib/dictionaries/cif_core.dic
dictionary named 'cif_core.dic' version 2.4.2 from 2011-04-26.

Automatic conversion script
Id: cif_fix_values 2281 2013-09-26 08:29:07Z andrius 

 Adding full bibliography for 4083195--4083202.cif.

The following automatic conversions were performed:

'_exptl_crystal_density_meas' value 'Not Measured' was changed to '?'
- the value is perceived as not measured.

Automatic conversion script
Id: cif_fix_values 3008 2015-01-20 13:52:24Z robertas 
;
_cod_original_sg_symbol_H-M P-1
_cod_database_code 4083196

loop_
_symmetry_equiv_pos_as_xyz
'x, y, z'
'-x, -y, -z'

loop_
_atom_site_label
_atom_site_type_symbol
_atom_site_fract_x
_atom_site_fract_y
_atom_site_fract_z
_atom_site_U_iso_or_equiv
_atom_site_adp_type
_atom_site_occupancy
_atom_site_symmetry_multiplicity
_atom_site_calc_flag
_atom_site_refinement_flags
Ag1 Ag 0.48329(2) -0.00352(2) 0.17492(2) 0.02498(8) Uani 1 1 d .
Cl1 Cl 0.32548(7) 0.04649(7) -0.06089(7) 0.02260(13) Uani 1 1 d .
S1 S 0.65212(8) 0.31816(7) 0.41270(7) 0.02238(14) Uani 1 1 d .
N1 N 0.4016(2) 0.1302(2) 0.4605(2) 0.0196(4) Uani 1 1 d .
N2 N 0.2368(3) -0.1043(3) 0.3223(2) 0.0203(4) Uani 1 1 d .
N3 N 0.5460(3) 0.3927(3) 0.6310(2) 0.0215(4) Uani 1 1 d .
C1 C 0.3665(3) 0.0109(3) 0.3299(3) 0.0200(5) Uani 1 1 d .
C2 C 0.2947(3) 0.0882(3) 0.5327(3) 0.0242(5) Uani 1 1 d .
H2 H 0.2948 0.1511 0.6247 0.029 Uiso 1 1 calc R
C3 C 0.1915(3) -0.0598(3) 0.4450(3) 0.0245(5) Uani 1 1 d .
H3 H 0.1039 -0.1224 0.4633 0.029 Uiso 1 1 calc R
C4 C 0.5251(3) 0.2801(3) 0.5124(3) 0.0198(5) Uani 1 1 d .
C5 C 0.7478(3) 0.5101(3) 0.5454(3) 0.0208(5) Uani 1 1 d .
C6 C 0.8796(3) 0.6321(3) 0.5537(3) 0.0239(5) Uani 1 1 d .
H6 H 0.9281 0.6187 0.4802 0.029 Uiso 1 1 calc R
C7 C 0.9376(3) 0.7746(3) 0.6734(3) 0.0250(5) Uani 1 1 d .
H7 H 1.0281 0.8600 0.6826 0.030 Uiso 1 1 calc R
C8 C 0.8646(3) 0.7942(3) 0.7807(3) 0.0255(5) Uani 1 1 d .
H8 H 0.9062 0.8930 0.8612 0.031 Uiso 1 1 calc R
C9 C 0.7334(3) 0.6725(3) 0.7716(3) 0.0237(5) Uani 1 1 d .
H9 H 0.6841 0.6870 0.8444 0.028 Uiso 1 1 calc R
C10 C 0.6747(3) 0.5275(3) 0.6530(3) 0.0207(5) Uani 1 1 d .
C11 C 0.1618(3) -0.2583(3) 0.1970(3) 0.0270(6) Uani 1 1 d .
H11A H 0.2247 -0.3230 0.2090 0.032 Uiso 1 1 calc R
H11B H 0.1647 -0.2391 0.1068 0.032 Uiso 1 1 calc R
C12 C -0.0069(3) -0.3514(3) 0.1788(3) 0.0208(5) Uani 1 1 d .
C13 C -0.1235(3) -0.2905(3) 0.1583(3) 0.0240(5) Uani 1 1 d .
H13 H -0.0966 -0.1859 0.1597 0.029 Uiso 1 1 calc R
C14 C -0.2793(3) -0.3825(3) 0.1356(3) 0.0256(5) Uani 1 1 d .
H14 H -0.3585 -0.3401 0.1230 0.031 Uiso 1 1 calc R
C15 C -0.3198(3) -0.5362(3) 0.1311(3) 0.0255(5) Uani 1 1 d .
H15 H -0.4266 -0.5990 0.1149 0.031 Uiso 1 1 calc R
C16 C -0.2045(3) -0.5980(3) 0.1503(3) 0.0238(5) Uani 1 1 d .
H16 H -0.2320 -0.7033 0.1469 0.029 Uiso 1 1 calc R
C17 C -0.0486(3) -0.5054(3) 0.1746(3) 0.0221(5) Uani 1 1 d .
H17 H 0.0306 -0.5476 0.1885 0.026 Uiso 1 1 calc R

loop_
_atom_site_aniso_label
_atom_site_aniso_U_11
_atom_site_aniso_U_22
_atom_site_aniso_U_33
_atom_site_aniso_U_23
_atom_site_aniso_U_13
_atom_site_aniso_U_12
Ag1 0.02750(12) 0.01844(11) 0.02319(11) 0.00337(8) 0.01319(8) 0.00241(8)
Cl1 0.0216(3) 0.0215(3) 0.0241(3) 0.0063(2) 0.0076(2) 0.0101(2)
S1 0.0237(3) 0.0169(3) 0.0207(3) 0.0033(2) 0.0096(2) 0.0023(2)
N1 0.0188(10) 0.0178(10) 0.0185(10) 0.0054(8) 0.0060(8) 0.0037(8)
N2 0.0195(10) 0.0185(10) 0.0179(10) 0.0041(8) 0.0055(8) 0.0039(8)
N3 0.0179(10) 0.0205(10) 0.0200(10) 0.0035(8) 0.0050(8) 0.0043(8)
C1 0.0198(12) 0.0170(11) 0.0196(11) 0.0054(9) 0.0056(9) 0.0044(9)
C2 0.0230(12) 0.0251(13) 0.0210(12) 0.0061(10) 0.0104(10) 0.0053(10)
C3 0.0232(13) 0.0230(13) 0.0238(13) 0.0075(10) 0.0107(10) 0.0034(10)
C4 0.0180(11) 0.0198(12) 0.0199(11) 0.0070(9) 0.0065(9) 0.0054(9)
C5 0.0212(12) 0.0169(11) 0.0188(11) 0.0032(9) 0.0038(9) 0.0054(10)
C6 0.0241(13) 0.0211(12) 0.0227(12) 0.0071(10) 0.0080(10) 0.0048(10)
C7 0.0232(13) 0.0179(12) 0.0275(13) 0.0074(10) 0.0057(10) 0.0027(10)
C8 0.0244(13) 0.0172(12) 0.0263(13) 0.0027(10) 0.0028(10) 0.0060(10)
C9 0.0219(12) 0.0224(13) 0.0223(12) 0.0035(10) 0.0052(10) 0.0087(10)
C10 0.0185(11) 0.0196(12) 0.0205(12) 0.0051(10) 0.0045(9) 0.0065(10)
C11 0.0222(13) 0.0189(12) 0.0281(14) -0.0003(11) 0.0096(11) 0.0005(10)
C12 0.0189(12) 0.0185(12) 0.0184(11) 0.0029(9) 0.0060(9) 0.0027(9)
C13 0.0285(13) 0.0192(12) 0.0229(12) 0.0080(10) 0.0073(10) 0.0082(10)
C14 0.0236(13) 0.0281(14) 0.0218(12) 0.0063(10) 0.0045(10) 0.0110(11)
C15 0.0200(12) 0.0266(13) 0.0206(12) 0.0038(10) 0.0064(10) 0.0021(10)
C16 0.0281(13) 0.0170(11) 0.0211(12) 0.0055(10) 0.0085(10) 0.0033(10)
C17 0.0235(12) 0.0204(12) 0.0205(12) 0.0049(10) 0.0069(10) 0.0091(10)

loop_
_atom_type_symbol
_atom_type_description
_atom_type_scat_dispersion_real
_atom_type_scat_dispersion_imag
_atom_type_scat_source
C C 0.0033 0.0016 'International Tables Vol C Tables 4.2.6.8 and 6.1.1.4'
H H 0.0000 0.0000 'International Tables Vol C Tables 4.2.6.8 and 6.1.1.4'
N N 0.0061 0.0033 'International Tables Vol C Tables 4.2.6.8 and 6.1.1.4'
S S 0.1246 0.1234 'International Tables Vol C Tables 4.2.6.8 and 6.1.1.4'
Cl Cl 0.1484 0.1585 'International Tables Vol C Tables 4.2.6.8 and 6.1.1.4'
Ag Ag -0.8971 1.1015 'International Tables Vol C Tables 4.2.6.8 and 6.1.1.4'

loop_
_geom_angle_atom_site_label_1
_geom_angle_atom_site_label_2
_geom_angle_atom_site_label_3
_geom_angle
_geom_angle_site_symmetry_1
_geom_angle_site_symmetry_3
C1 Ag1 Cl1 158.50(7) . 2_655
C1 Ag1 Cl1 110.59(7) . .
Cl1 Ag1 Cl1 90.84(2) 2_655 .
Ag1 Cl1 Ag1 89.16(2) 2_655 .
C5 S1 C4 87.62(12) . .
C1 N1 C2 111.8(2) . .
C1 N1 C4 124.2(2) . .
C2 N1 C4 123.9(2) . .
C1 N2 C3 111.8(2) . .
C1 N2 C11 121.1(2) . .
C3 N2 C11 127.1(2) . .
C4 N3 C10 108.9(2) . .
N2 C1 N1 103.7(2) . .
N2 C1 Ag1 125.78(18) . .
N1 C1 Ag1 130.52(18) . .
C3 C2 N1 105.6(2) . .
C2 C3 N2 107.2(2) . .
N3 C4 N1 121.9(2) . .
N3 C4 S1 118.43(19) . .
N1 C4 S1 119.69(19) . .
C6 C5 C10 122.1(2) . .
C6 C5 S1 128.1(2) . .
C10 C5 S1 109.78(19) . .
C5 C6 C7 117.5(2) . .
C6 C7 C8 121.0(2) . .
C9 C8 C7 121.2(2) . .
C8 C9 C10 118.6(3) . .
N3 C10 C9 125.2(2) . .
N3 C10 C5 115.2(2) . .
C9 C10 C5 119.6(2) . .
N2 C11 C12 114.1(2) . .
C17 C12 C13 119.3(2) . .
C17 C12 C11 119.0(2) . .
C13 C12 C11 121.6(2) . .
C14 C13 C12 120.0(2) . .
C15 C14 C13 120.2(3) . .
C16 C15 C14 120.0(2) . .
C15 C16 C17 119.7(2) . .
C16 C17 C12 120.7(2) . .

loop_
_geom_bond_atom_site_label_1
_geom_bond_atom_site_label_2
_geom_bond_distance
_geom_bond_site_symmetry_2
Ag1 C1 2.094(3) .
Ag1 Cl1 2.4005(7) 2_655
Ag1 Cl1 2.7849(7) .
Cl1 Ag1 2.4005(7) 2_655
S1 C5 1.742(3) .
S1 C4 1.744(3) .
N1 C1 1.366(3) .
N1 C2 1.395(3) .
N1 C4 1.406(3) .
N2 C1 1.343(3) .
N2 C3 1.391(3) .
N2 C11 1.476(3) .
N3 C4 1.288(3) .
N3 C10 1.397(3) .
C2 C3 1.344(4) .
C5 C6 1.389(4) .
C5 C10 1.403(4) .
C6 C7 1.389(4) .
C7 C8 1.401(4) .
C8 C9 1.381(4) .
C9 C10 1.398(4) .
C11 C12 1.505(3) .
C12 C17 1.391(4) .
C12 C13 1.391(4) .
C13 C14 1.389(4) .
C14 C15 1.388(4) .
C15 C16 1.384(4) .
C16 C17 1.388(4) .
